data_7061677
loop_
_publ_author_name
'Ishizaka, Yusuke'
'Matsumoto, Kazuhiro'
'Sato, Kazuhiko'
'Choi, Jun-Chul'

_publ_section_title
;
 Multinuclear rhodium complexes supported by tetra-tert-butoxy disiloxide
 ligand: synthesis, structure, and reactivity
;
_journal_issue 33
_journal_name_full 'New Journal of Chemistry'
_journal_page_first 16040
_journal_page_last 16046
_journal_paper_doi 10.1039/D2NJ03095K
_journal_volume 46
_journal_year 2022
_chemical_formula_moiety 'C30 H66 O7 P2 Rh2 Si2'
_chemical_formula_sum 'C30 H66 O7 P2 Rh2 Si2'
_chemical_formula_weight 862.76
_space_group_crystal_system monoclinic
_space_group_IT_number 14
_space_group_name_Hall '-P 2ybc'
_space_group_name_H-M_alt 'P 1 21/c 1'
_atom_sites_solution_hydrogens geom
_atom_sites_solution_primary dual
_audit_creation_date 2021-06-18
_audit_creation_method
;
Olex2 1.3
(compiled 2020.11.12 svn.r5f609507 for OlexSys, GUI svn.r6272)
;
_audit_update_record
;
2022-05-24 deposited with the CCDC.	2022-07-25 downloaded from the CCDC.
;
_cell_angle_alpha 90
_cell_angle_beta 108.738(2)
_cell_angle_gamma 90
_cell_formula_units_Z 4
_cell_length_a 20.3842(4)
_cell_length_b 11.6384(2)
_cell_length_c 17.9317(4)
_cell_measurement_reflns_used 36358
_cell_measurement_temperature 293(2)
_cell_measurement_theta_max 29.5800
_cell_measurement_theta_min 2.2560
_cell_volume 4028.63(15)
_computing_cell_refinement 'CrysAlisPro 1.171.41.104a (Rigaku OD, 2021)'
_computing_data_collection 'CrysAlisPro 1.171.41.104a (Rigaku OD, 2021)'
_computing_data_reduction 'CrysAlisPro 1.171.41.104a (Rigaku OD, 2021)'
_computing_molecular_graphics 'Olex2 1.3 (Dolomanov et al., 2009)'
_computing_publication_material 'Olex2 1.3 (Dolomanov et al., 2009)'
_computing_structure_refinement 'SHELXL 2016/3 (Sheldrick, 2015)'
_computing_structure_solution 'SHELXT 2014/5 (Sheldrick, 2014)'
_diffrn_ambient_temperature 293(2)
_diffrn_detector 'Hybrid Pixel Array Detector'
_diffrn_detector_area_resol_mean 5.8140
_diffrn_measured_fraction_theta_full 0.991
_diffrn_measured_fraction_theta_max 0.908
_diffrn_measurement_details
;
List of Runs (angles in degrees, time in seconds):

  # Type    Start    End  Width  t~exp~   \w     \q     \k     \f   Frames
#--------------------------------------------------------------------------
  1  \w    -88.00  80.00   0.50    0.80    --    1.10  28.00 -90.00  336
  2  \w      9.00  90.00   0.50    0.80    --    1.10  37.00  30.00  162
  3  \w    -84.00  -3.00   0.50    0.80    --    1.10  46.00   0.00  162
  4  \w    -72.00 -46.00   0.50    0.80    --    1.10  37.00  30.00   52
  5  \w    -58.00 -32.00   0.50    0.80    --   -1.40  46.00 -60.00   52
  6  \w     17.00  47.00   0.50    0.80    --   -1.40  46.00 -60.00   60
  7  \w    -91.00  88.00   0.50    0.80    --   -1.40  40.00 113.92  358
;
_diffrn_measurement_device 'four-circle diffractometer'
_diffrn_measurement_device_type 'XtaLAB AFC10 (RCD3): quarter-chi single'
_diffrn_measurement_method '\w scans'
_diffrn_orient_matrix_type 'CrysAlisPro convention (1999,Acta A55,543-557)'
_diffrn_orient_matrix_UB_11 0.0014842000
_diffrn_orient_matrix_UB_12 0.0484713000
_diffrn_orient_matrix_UB_13 0.0244939000
_diffrn_orient_matrix_UB_21 -0.0367265000
_diffrn_orient_matrix_UB_22 0.0020776000
_diffrn_orient_matrix_UB_23 -0.0125274000
_diffrn_orient_matrix_UB_31 -0.0000960000
_diffrn_orient_matrix_UB_32 -0.0368655000
_diffrn_orient_matrix_UB_33 0.0314252000
_diffrn_radiation_monochromator mirror
_diffrn_radiation_probe x-ray
_diffrn_radiation_type 'Mo K\a'
_diffrn_radiation_wavelength 0.71073
_diffrn_reflns_av_R_equivalents 0.0292
_diffrn_reflns_av_unetI/netI 0.0164
_diffrn_reflns_Laue_measured_fraction_full 0.991
_diffrn_reflns_Laue_measured_fraction_max 0.908
_diffrn_reflns_limit_h_max 28
_diffrn_reflns_limit_h_min -27
_diffrn_reflns_limit_k_max 15
_diffrn_reflns_limit_k_min -15
_diffrn_reflns_limit_l_max 23
_diffrn_reflns_limit_l_min -24
_diffrn_reflns_number 89146
_diffrn_reflns_point_group_measured_fraction_full 0.991
_diffrn_reflns_point_group_measured_fraction_max 0.908
_diffrn_reflns_theta_full 25.242
_diffrn_reflns_theta_max 29.471
_diffrn_reflns_theta_min 2.191
_diffrn_source 'Rotating-anode X-ray tube (dual wavelength)'
_diffrn_source_type 'Rigaku (Mo) X-ray DW Source'
_exptl_absorpt_coefficient_mu 0.996
_exptl_absorpt_correction_T_max 1.00000
_exptl_absorpt_correction_T_min 0.88884
_exptl_absorpt_correction_type multi-scan
_exptl_absorpt_process_details
;
CrysAlisPro 1.171.41.104a (Rigaku Oxford Diffraction, 2021)
Empirical absorption correction using spherical harmonics,
implemented in SCALE3 ABSPACK scaling algorithm.
;
_exptl_crystal_colour 'clear orange'
_exptl_crystal_colour_lustre clear
_exptl_crystal_colour_primary orange
_exptl_crystal_density_diffrn 1.422
_exptl_crystal_description plate
_exptl_crystal_F_000 1800
_exptl_crystal_size_max 0.25
_exptl_crystal_size_mid 0.2
_exptl_crystal_size_min 0.08
_refine_diff_density_max 2.287
_refine_diff_density_min -1.085
_refine_diff_density_rms 0.071
_refine_ls_extinction_method none
_refine_ls_goodness_of_fit_ref 0.924
_refine_ls_hydrogen_treatment constr
_refine_ls_matrix_type full
_refine_ls_number_parameters 406
_refine_ls_number_reflns 10164
_refine_ls_number_restraints 0
_refine_ls_restrained_S_all 0.924
_refine_ls_R_factor_all 0.0296
_refine_ls_R_factor_gt 0.0251
_refine_ls_shift/su_max 0.003
_refine_ls_shift/su_mean 0.000
_refine_ls_structure_factor_coef Fsqd
_refine_ls_weighting_details 'w=1/[\s^2^(Fo^2^)+(0.1000P)^2^] where P=(Fo^2^+2Fc^2^)/3'
_refine_ls_weighting_scheme calc
_refine_ls_wR_factor_gt 0.1032
_refine_ls_wR_factor_ref 0.1081
_reflns_Friedel_coverage 0.000
_reflns_number_gt 9113
_reflns_number_total 10164
_reflns_threshold_expression 'I > 2\s(I)'
_cod_data_source_file d2nj03095k2.cif
_cod_data_source_block ishi50p_auto
_cod_depositor_comments 'Adding full bibliography for 7061675--7061677.cif.'
_cod_database_code 7061677
_shelx_shelxl_version_number 2016/3
_chemical_oxdiff_formula C30H66Si2O7P2Rh2
_shelx_space_group_comment
;
The symmetry employed for this shelxl refinement is uniquely defined
by the following loop, which should always be used as a source of
symmetry information in preference to the above space-group names.
They are only intended as comments.
;
_reflns_odcompleteness_completeness 99.91
_reflns_odcompleteness_iscentric 1
_reflns_odcompleteness_theta 26.32
_olex2_refinement_description
;
1. Fixed Uiso
 At 1.2 times of:
  All C(H) groups, All C(H,H) groups
 At 1.5 times of:
  All C(H,H,H) groups
2.a Ternary CH refined with riding coordinates:
 C00E(H00E), C00H(H00H), C00I(H00I), C00O(H00O)
2.b Secondary CH2 refined with riding coordinates:
 C00M(H00J,H00K), C00N(H00L,H00M), C00R(H00U,H00V), C00X(H3,HH)
2.c Idealised Me refined as rotating group:
 C00J(H00A,H00B,H00C), C00K(H00D,H00F,H00G), C00P(H00N,H00P,H00Q), C00Q(H00R,
 H00S,H00T), C00S(H00W,H00X,H00Y), C00T(H00Z,H,HA), C00U(H00,HB,HC), C00V(H1,HD,
 HE), C00W(H2,HF,HG), C00Y(H4,HI,HJ), C00Z(H5,HK,HL), C011(H01A,H01B,H01C),
 C012(H01D,H01E,H01F), C013(H01G,H01H,H01I), C014(H01J,H01K,H01L), C015(H01M,
 H01N,H01O), C016(H01P,H01Q,H01R), C017(H01S,H01T,H01U)
;
_olex2_submission_special_instructions 'No special instructions were received'
_oxdiff_exptl_absorpt_empirical_details
;
Empirical correction (ABSPACK) includes:
- Absorption correction using spherical harmonics
- Frame scaling
;
_oxdiff_exptl_absorpt_empirical_full_max 1.307
_oxdiff_exptl_absorpt_empirical_full_min 0.814

loop_
_space_group_symop_operation_xyz
'x, y, z'
'-x, y+1/2, -z+1/2'
'-x, -y, -z'
'x, -y-1/2, z-1/2'

loop_
_atom_site_label
_atom_site_type_symbol
_atom_site_fract_x
_atom_site_fract_y
_atom_site_fract_z
_atom_site_U_iso_or_equiv
_atom_site_adp_type
_atom_site_occupancy
_atom_site_site_symmetry_order
_atom_site_calc_flag
_atom_site_refinement_flags_posn
_atom_site_refinement_flags_adp
_atom_site_refinement_flags_occupancy
_atom_site_disorder_assembly
_atom_site_disorder_group
Rh01 Rh 0.32261(2) 0.75839(2) 0.51242(2) 0.01287(6) Uani 1 1 d . . . . .
Rh02 Rh 0.19489(2) 0.74985(2) 0.53218(2) 0.01354(6) Uani 1 1 d . . . . .
Si03 Si 0.29315(2) 0.54068(4) 0.61090(2) 0.01419(10) Uani 1 1 d . . . . .
Si04 Si 0.22684(2) 0.53495(4) 0.43789(2) 0.01226(10) Uani 1 1 d . . . . .
P005 P 0.09946(2) 0.81262(4) 0.44822(3) 0.02074(10) Uani 1 1 d . . . . .
P006 P 0.18368(2) 0.84095(4) 0.63381(3) 0.02032(10) Uani 1 1 d . . . . .
O007 O 0.25384(6) 0.47936(10) 0.52633(6) 0.0171(2) Uani 1 1 d . . . . .
O008 O 0.29295(6) 0.67829(10) 0.60146(6) 0.0163(2) Uani 1 1 d . . . . .
O009 O 0.23221(5) 0.67270(10) 0.44264(6) 0.0140(2) Uani 1 1 d . . . . .
O00A O 0.26872(6) 0.47768(11) 0.38397(7) 0.0193(2) Uani 1 1 d . . . . .
O00B O 0.14505(6) 0.50523(10) 0.39564(7) 0.0174(2) Uani 1 1 d . . . . .
O00C O 0.37168(6) 0.49139(12) 0.63634(7) 0.0257(3) Uani 1 1 d . . . . .
O00D O 0.25723(6) 0.50339(11) 0.67627(7) 0.0219(3) Uani 1 1 d . . . . .
C00E C 0.38265(9) 0.88322(15) 0.58790(10) 0.0220(3) Uani 1 1 d . . . . .
H00E H 0.373231 0.890666 0.637946 0.026 Uiso 1 1 calc R U . . .
C00F C 0.33529(8) 0.42072(15) 0.40156(11) 0.0226(4) Uani 1 1 d . . . . .
C00G C 0.10780(8) 0.40181(14) 0.36494(10) 0.0189(3) Uani 1 1 d . . . . .
C00H C 0.31404(9) 0.88274(15) 0.42715(10) 0.0215(3) Uani 1 1 d . . . . .
H00H H 0.270704 0.878972 0.382968 0.026 Uiso 1 1 calc R U . . .
C00I C 0.42371(8) 0.78791(17) 0.58422(10) 0.0226(3) Uani 1 1 d . . . . .
H00I H 0.437905 0.741361 0.632308 0.027 Uiso 1 1 calc R U . . .
C00J C 0.20711(10) 0.31384(15) 0.65097(11) 0.0271(4) Uani 1 1 d . . . . .
H00A H 0.166343 0.269830 0.647211 0.041 Uiso 1 1 calc R U . . .
H00B H 0.246142 0.281255 0.690786 0.041 Uiso 1 1 calc R U . . .
H00C H 0.215421 0.312503 0.601222 0.041 Uiso 1 1 calc R U . . .
C00K C 0.11628(10) 0.37191(16) 0.28596(11) 0.0266(4) Uani 1 1 d . . . . .
H00D H 0.099266 0.434105 0.249727 0.040 Uiso 1 1 calc R U . . .
H00F H 0.090517 0.303432 0.265539 0.040 Uiso 1 1 calc R U . . .
H00G H 0.164402 0.359337 0.292783 0.040 Uiso 1 1 calc R U . . .
C00L C 0.19672(9) 0.43717(15) 0.67262(10) 0.0216(3) Uani 1 1 d . . . . .
C00M C 0.32976(10) 1.00011(16) 0.46426(13) 0.0302(4) Uani 1 1 d . . . . .
H00J H 0.287355 1.033365 0.468189 0.036 Uiso 1 1 calc R U . . .
H00K H 0.346208 1.049321 0.430362 0.036 Uiso 1 1 calc R U . . .
C00N C 0.38446(10) 0.99723(16) 0.54681(12) 0.0285(4) Uani 1 1 d . . . . .
H00L H 0.430126 1.008462 0.542121 0.034 Uiso 1 1 calc R U . . .
H00M H 0.375789 1.059559 0.578322 0.034 Uiso 1 1 calc R U . . .
C00O C 0.36387(9) 0.80279(15) 0.42260(10) 0.0217(3) Uani 1 1 d . . . . .
H00O H 0.349012 0.752761 0.376228 0.026 Uiso 1 1 calc R U . . .
C00P C 0.39302(9) 0.49539(16) 0.45175(11) 0.0228(3) Uani 1 1 d . . . . .
H00N H 0.394166 0.566104 0.424640 0.034 Uiso 1 1 calc R U . . .
H00P H 0.436415 0.456070 0.461843 0.034 Uiso 1 1 calc R U . . .
H00Q H 0.385282 0.511556 0.500757 0.034 Uiso 1 1 calc R U . . .
C00Q C 0.13266(11) 0.30163(17) 0.42257(12) 0.0316(4) Uani 1 1 d . . . . .
H00R H 0.180647 0.286601 0.429964 0.047 Uiso 1 1 calc R U . . .
H00S H 0.105797 0.234365 0.401637 0.047 Uiso 1 1 calc R U . . .
H00T H 0.127117 0.321160 0.472215 0.047 Uiso 1 1 calc R U . . .
C00R C 0.47429(9) 0.78522(19) 0.53825(12) 0.0285(4) Uani 1 1 d . . . . .
H00U H 0.491210 0.707373 0.537987 0.034 Uiso 1 1 calc R U . . .
H00V H 0.513643 0.833798 0.564360 0.034 Uiso 1 1 calc R U . . .
C00S C 0.13301(9) 0.48946(17) 0.61267(13) 0.0300(4) Uani 1 1 d . . . . .
H00W H 0.137942 0.486120 0.561245 0.045 Uiso 1 1 calc R U . . .
H00X H 0.128321 0.568090 0.626328 0.045 Uiso 1 1 calc R U . . .
H00Y H 0.092566 0.447154 0.612626 0.045 Uiso 1 1 calc R U . . .
C00T C 0.20437(11) 0.99422(16) 0.63774(12) 0.0303(4) Uani 1 1 d . . . . .
H00Z H 0.247933 1.004835 0.628752 0.046 Uiso 1 1 calc R U . . .
H H 0.207354 1.024108 0.688622 0.046 Uiso 1 1 calc R U . . .
HA H 0.168690 1.034160 0.597900 0.046 Uiso 1 1 calc R U . . .
C00U C 0.01829(12) 0.7480(2) 0.45068(17) 0.0390(6) Uani 1 1 d . . . . .
H00 H 0.021569 0.665831 0.448574 0.059 Uiso 1 1 calc R U . . .
HB H -0.019210 0.774400 0.406287 0.059 Uiso 1 1 calc R U . . .
HC H 0.009945 0.769812 0.498476 0.059 Uiso 1 1 calc R U . . .
C00V C 0.09390(10) 0.7820(2) 0.34655(11) 0.0297(4) Uani 1 1 d . . . . .
H1 H 0.129423 0.823697 0.333608 0.044 Uiso 1 1 calc R U . . .
HD H 0.049297 0.805129 0.311931 0.044 Uiso 1 1 calc R U . . .
HE H 0.100042 0.701139 0.340634 0.044 Uiso 1 1 calc R U . . .
C00W C 0.34458(10) 0.4003(2) 0.32222(13) 0.0437(6) Uani 1 1 d . . . . .
H2 H 0.308079 0.351563 0.290996 0.066 Uiso 1 1 calc R U . . .
HF H 0.388492 0.363989 0.329544 0.066 Uiso 1 1 calc R U . . .
HG H 0.343083 0.472480 0.295780 0.066 Uiso 1 1 calc R U . . .
C00X C 0.44147(9) 0.82626(18) 0.45299(12) 0.0289(4) Uani 1 1 d . . . . .
H3 H 0.449464 0.908075 0.450211 0.035 Uiso 1 1 calc R U . . .
HH H 0.463555 0.787319 0.419554 0.035 Uiso 1 1 calc R U . . .
C00Y C 0.07772(12) 0.96535(18) 0.44220(15) 0.0421(5) Uani 1 1 d . . . . .
H4 H 0.067640 0.988170 0.488802 0.063 Uiso 1 1 calc R U . . .
HI H 0.037912 0.978939 0.396810 0.063 Uiso 1 1 calc R U . . .
HJ H 0.116201 1.009215 0.437806 0.063 Uiso 1 1 calc R U . . .
C00Z C 0.33287(11) 0.30755(18) 0.4430(2) 0.0519(7) Uani 1 1 d . . . . .
H5 H 0.324772 0.322356 0.491944 0.078 Uiso 1 1 calc R U . . .
HK H 0.376204 0.268096 0.452956 0.078 Uiso 1 1 calc R U . . .
HL H 0.296103 0.260753 0.410116 0.078 Uiso 1 1 calc R U . . .
C010 C 0.42389(9) 0.46016(19) 0.70699(11) 0.0301(4) Uani 1 1 d . . . . .
C011 C 0.19105(13) 0.4428(2) 0.75504(13) 0.0386(5) Uani 1 1 d . . . . .
H01A H 0.151887 0.398447 0.756845 0.058 Uiso 1 1 calc R U . . .
H01B H 0.185202 0.521283 0.768149 0.058 Uiso 1 1 calc R U . . .
H01C H 0.232485 0.412264 0.792159 0.058 Uiso 1 1 calc R U . . .
C012 C 0.03229(9) 0.42814(18) 0.35548(12) 0.0312(4) Uani 1 1 d . . . . .
H01D H 0.028432 0.450599 0.405416 0.047 Uiso 1 1 calc R U . . .
H01E H 0.004647 0.360870 0.336765 0.047 Uiso 1 1 calc R U . . .
H01F H 0.016250 0.489518 0.318306 0.047 Uiso 1 1 calc R U . . .
C013 C 0.10185(11) 0.84237(18) 0.65525(13) 0.0347(4) Uani 1 1 d . . . . .
H01G H 0.067656 0.883593 0.614555 0.052 Uiso 1 1 calc R U . . .
H01H H 0.108493 0.879364 0.704985 0.052 Uiso 1 1 calc R U . . .
H01I H 0.086416 0.764889 0.657453 0.052 Uiso 1 1 calc R U . . .
C014 C 0.24368(11) 0.79167(19) 0.72729(11) 0.0317(4) Uani 1 1 d . . . . .
H01J H 0.236809 0.711060 0.733396 0.048 Uiso 1 1 calc R U . . .
H01K H 0.235457 0.833251 0.769664 0.048 Uiso 1 1 calc R U . . .
H01L H 0.290397 0.804717 0.728065 0.048 Uiso 1 1 calc R U . . .
C015 C 0.49138(10) 0.4586(2) 0.68858(14) 0.0430(6) Uani 1 1 d . . . . .
H01M H 0.488455 0.403063 0.648048 0.065 Uiso 1 1 calc R U . . .
H01N H 0.528625 0.438431 0.735147 0.065 Uiso 1 1 calc R U . . .
H01O H 0.499825 0.533298 0.670865 0.065 Uiso 1 1 calc R U . . .
C016 C 0.40864(14) 0.3474(3) 0.7367(2) 0.0670(10) Uani 1 1 d . . . . .
H01P H 0.368017 0.354116 0.752411 0.101 Uiso 1 1 calc R U . . .
H01Q H 0.447228 0.324414 0.781039 0.101 Uiso 1 1 calc R U . . .
H01R H 0.400813 0.290940 0.695719 0.101 Uiso 1 1 calc R U . . .
C017 C 0.42841(14) 0.5556(3) 0.76849(15) 0.0631(8) Uani 1 1 d . . . . .
H01S H 0.441264 0.626781 0.749958 0.095 Uiso 1 1 calc R U . . .
H01T H 0.462582 0.535040 0.817500 0.095 Uiso 1 1 calc R U . . .
H01U H 0.384174 0.564162 0.776166 0.095 Uiso 1 1 calc R U . . .

loop_
_atom_site_aniso_label
_atom_site_aniso_U_11
_atom_site_aniso_U_22
_atom_site_aniso_U_33
_atom_site_aniso_U_23
_atom_site_aniso_U_13
_atom_site_aniso_U_12
Rh01 0.01011(9) 0.01029(9) 0.01659(10) 0.00020(4) 0.00203(6) -0.00141(4)
Rh02 0.01260(10) 0.01089(9) 0.01734(10) 0.00002(4) 0.00510(7) 0.00098(4)
Si03 0.0122(2) 0.0133(2) 0.0160(2) 0.00213(15) 0.00307(16) 0.00002(15)
Si04 0.00940(19) 0.0107(2) 0.0159(2) -0.00136(14) 0.00297(15) -0.00077(14)
P005 0.0145(2) 0.0202(2) 0.0258(2) 0.00317(16) 0.00403(16) 0.00445(15)
P006 0.0245(2) 0.0155(2) 0.0235(2) -0.00179(16) 0.01127(17) 0.00110(16)
O007 0.0190(6) 0.0116(6) 0.0183(6) 0.0013(4) 0.0027(4) -0.0012(4)
O008 0.0167(5) 0.0143(6) 0.0161(5) 0.0005(4) 0.0026(4) -0.0019(4)
O009 0.0118(5) 0.0120(5) 0.0163(5) -0.0005(4) 0.0020(4) -0.0017(4)
O00A 0.0135(5) 0.0209(6) 0.0241(6) -0.0047(5) 0.0068(4) 0.0027(4)
O00B 0.0117(5) 0.0150(6) 0.0239(6) -0.0057(4) 0.0036(4) -0.0039(4)
O00C 0.0179(6) 0.0370(8) 0.0209(6) 0.0106(5) 0.0044(5) 0.0100(5)
O00D 0.0202(6) 0.0246(6) 0.0213(6) 0.0023(5) 0.0071(5) -0.0069(5)
C00E 0.0174(7) 0.0219(9) 0.0242(8) -0.0078(6) 0.0031(6) -0.0077(6)
C00F 0.0133(7) 0.0159(8) 0.0391(10) -0.0074(7) 0.0094(7) 0.0004(6)
C00G 0.0153(7) 0.0166(8) 0.0236(8) -0.0039(6) 0.0048(6) -0.0061(6)
C00H 0.0196(8) 0.0169(8) 0.0244(8) 0.0070(6) 0.0023(6) -0.0021(6)
C00I 0.0128(7) 0.0241(9) 0.0253(8) 0.0003(7) -0.0019(6) -0.0045(7)
C00J 0.0321(9) 0.0173(8) 0.0300(9) 0.0055(7) 0.0074(7) 0.0000(7)
C00K 0.0275(9) 0.0245(9) 0.0279(9) -0.0076(7) 0.0088(7) -0.0077(7)
C00L 0.0206(8) 0.0192(8) 0.0281(9) -0.0005(7) 0.0121(7) -0.0060(6)
C00M 0.0275(9) 0.0132(8) 0.0449(11) 0.0045(7) 0.0049(8) -0.0029(7)
C00N 0.0273(9) 0.0161(9) 0.0391(10) -0.0061(7) 0.0063(8) -0.0074(7)
C00O 0.0211(8) 0.0230(9) 0.0220(8) 0.0003(6) 0.0084(6) -0.0063(7)
C00P 0.0146(7) 0.0234(9) 0.0296(9) -0.0054(7) 0.0061(6) 0.0005(6)
C00Q 0.0335(10) 0.0250(10) 0.0314(10) 0.0037(7) 0.0034(8) -0.0136(8)
C00R 0.0112(8) 0.0300(10) 0.0415(11) -0.0022(9) 0.0046(7) -0.0002(7)
C00S 0.0173(8) 0.0220(9) 0.0510(12) 0.0012(8) 0.0116(8) 0.0006(7)
C00T 0.0387(11) 0.0182(9) 0.0364(10) -0.0065(7) 0.0152(8) -0.0037(8)
C00U 0.0184(11) 0.0533(16) 0.0449(15) -0.0013(9) 0.0094(10) -0.0053(8)
C00V 0.0229(9) 0.0384(11) 0.0236(9) 0.0072(8) 0.0019(7) 0.0101(8)
C00W 0.0215(9) 0.0654(16) 0.0435(12) -0.0331(11) 0.0093(8) 0.0025(10)
C00X 0.0205(8) 0.0330(10) 0.0361(10) -0.0024(8) 0.0131(7) -0.0051(7)
C00Y 0.0421(13) 0.0253(11) 0.0486(13) 0.0056(9) 0.0003(10) 0.0171(9)
C00Z 0.0256(10) 0.0198(10) 0.116(2) 0.0153(12) 0.0311(13) 0.0071(8)
C010 0.0174(8) 0.0440(12) 0.0264(9) 0.0153(8) 0.0034(7) 0.0061(8)
C011 0.0520(13) 0.0370(12) 0.0367(11) -0.0077(9) 0.0282(10) -0.0212(10)
C012 0.0152(8) 0.0358(11) 0.0407(11) -0.0111(9) 0.0063(7) -0.0084(7)
C013 0.0376(11) 0.0310(11) 0.0451(12) -0.0073(9) 0.0267(9) -0.0025(9)
C014 0.0460(12) 0.0271(11) 0.0211(9) -0.0039(7) 0.0095(8) 0.0028(8)
C015 0.0173(9) 0.0678(16) 0.0422(12) 0.0166(11) 0.0070(8) 0.0111(10)
C016 0.0358(13) 0.0624(19) 0.091(2) 0.0495(17) 0.0037(13) 0.0043(12)
C017 0.0401(14) 0.107(3) 0.0354(13) -0.0194(15) 0.0029(10) -0.0052(15)

loop_
_atom_type_symbol
_atom_type_description
_atom_type_scat_dispersion_real
_atom_type_scat_dispersion_imag
_atom_type_scat_source
C C 0.0033 0.0016 'International Tables Vol C Tables 4.2.6.8 and 6.1.1.4'
H H 0.0000 0.0000 'International Tables Vol C Tables 4.2.6.8 and 6.1.1.4'
Si Si 0.0817 0.0704 'International Tables Vol C Tables 4.2.6.8 and 6.1.1.4'
O O 0.0106 0.0060 'International Tables Vol C Tables 4.2.6.8 and 6.1.1.4'
Rh Rh -1.1178 0.9187 'International Tables Vol C Tables 4.2.6.8 and 6.1.1.4'
P P 0.1023 0.0942 'International Tables Vol C Tables 4.2.6.8 and 6.1.1.4'

loop_
_geom_angle_atom_site_label_1
_geom_angle_atom_site_label_2
_geom_angle_atom_site_label_3
_geom_angle
_geom_angle_site_symmetry_1
_geom_angle_site_symmetry_3
_geom_angle_publ_flag
O008 Rh01 Rh02 50.77(3) . . ?
O008 Rh01 O009 80.30(4) . . ?
O008 Rh01 C00O 166.88(6) . . ?
O009 Rh01 Rh02 51.39(3) . . ?
C00E Rh01 Rh02 108.92(5) . . ?
C00E Rh01 O008 93.89(6) . . ?
C00E Rh01 O009 158.05(6) . . ?
C00E Rh01 C00O 91.72(7) . . ?
C00H Rh01 Rh02 105.22(5) . . ?
C00H Rh01 O008 153.55(6) . . ?
C00H Rh01 O009 92.40(6) . . ?
C00H Rh01 C00E 83.42(7) . . ?
C00H Rh01 C00I 99.99(7) . . ?
C00H Rh01 C00O 39.11(7) . . ?
C00I Rh01 Rh02 136.08(5) . . ?
C00I Rh01 O008 94.17(6) . . ?
C00I Rh01 O009 161.19(6) . . ?
C00I Rh01 C00E 39.34(7) . . ?
C00I Rh01 C00O 82.71(7) . . ?
C00O Rh01 Rh02 137.48(5) . . ?
C00O Rh01 O009 98.59(6) . . ?
P005 Rh02 Rh01 125.154(13) . . ?
P005 Rh02 P006 96.018(18) . . ?
P005 Rh02 O009 94.30(3) . . ?
P006 Rh02 Rh01 116.682(13) . . ?
O008 Rh02 Rh01 49.01(3) . . ?
O008 Rh02 P005 171.97(3) . . ?
O008 Rh02 P006 91.89(3) . . ?
O008 Rh02 O009 77.68(4) . . ?
O009 Rh02 Rh01 49.34(3) . . ?
O009 Rh02 P006 166.00(3) . . ?
O008 Si03 O007 110.66(6) . . ?
O008 Si03 O00C 110.50(7) . . ?
O008 Si03 O00D 110.75(7) . . ?
O00C Si03 O007 104.60(7) . . ?
O00C Si03 O00D 109.56(7) . . ?
O00D Si03 O007 110.60(6) . . ?
O009 Si04 O007 110.31(6) . . ?
O009 Si04 O00A 113.64(6) . . ?
O009 Si04 O00B 106.15(6) . . ?
O00A Si04 O007 109.71(6) . . ?
O00A Si04 O00B 106.90(6) . . ?
O00B Si04 O007 109.99(6) . . ?
C00U P005 Rh02 117.45(9) . . ?
C00V P005 Rh02 112.44(6) . . ?
C00V P005 C00U 100.21(11) . . ?
C00V P005 C00Y 101.23(11) . . ?
C00Y P005 Rh02 121.02(8) . . ?
C00Y P005 C00U 101.39(11) . . ?
C00T P006 Rh02 114.90(7) . . ?
C013 P006 Rh02 121.81(7) . . ?
C013 P006 C00T 101.41(10) . . ?
C014 P006 Rh02 113.32(7) . . ?
C014 P006 C00T 101.15(10) . . ?
C014 P006 C013 101.40(10) . . ?
Si03 O007 Si04 129.71(8) . . ?
Rh01 O008 Rh02 80.22(4) . . ?
Si03 O008 Rh01 122.02(7) . . ?
Si03 O008 Rh02 114.57(6) . . ?
Rh01 O009 Rh02 79.28(4) . . ?
Si04 O009 Rh01 122.22(6) . . ?
Si04 O009 Rh02 114.59(6) . . ?
C00F O00A Si04 133.77(11) . . ?
C00G O00B Si04 133.77(11) . . ?
C010 O00C Si03 137.14(12) . . ?
C00L O00D Si03 133.45(11) . . ?
Rh01 C00E H00E 114.1 . . ?
C00I C00E Rh01 69.79(10) . . ?
C00I C00E H00E 114.1 . . ?
C00I C00E C00N 123.91(16) . . ?
C00N C00E Rh01 113.07(12) . . ?
C00N C00E H00E 114.1 . . ?
O00A C00F C00P 111.28(13) . . ?
O00A C00F C00W 104.96(15) . . ?
O00A C00F C00Z 109.10(14) . . ?
C00P C00F C00W 110.02(15) . . ?
C00P C00F C00Z 110.46(18) . . ?
C00W C00F C00Z 110.89(19) . . ?
O00B C00G C00K 110.16(13) . . ?
O00B C00G C00Q 111.09(14) . . ?
O00B C00G C012 105.37(14) . . ?
C00K C00G C00Q 110.00(15) . . ?
C00K C00G C012 110.79(15) . . ?
C012 C00G C00Q 109.35(15) . . ?
Rh01 C00H H00H 113.9 . . ?
C00M C00H Rh01 110.59(12) . . ?
C00M C00H H00H 113.9 . . ?
C00O C00H Rh01 71.81(10) . . ?
C00O C00H H00H 113.9 . . ?
C00O C00H C00M 124.95(16) . . ?
Rh01 C00I H00I 114.1 . . ?
C00E C00I Rh01 70.86(9) . . ?
C00E C00I H00I 114.1 . . ?
C00E C00I C00R 124.25(17) . . ?
C00R C00I Rh01 111.88(12) . . ?
C00R C00I H00I 114.1 . . ?
H00A C00J H00B 109.5 . . ?
H00A C00J H00C 109.5 . . ?
H00B C00J H00C 109.5 . . ?
C00L C00J H00A 109.5 . . ?
C00L C00J H00B 109.5 . . ?
C00L C00J H00C 109.5 . . ?
C00G C00K H00D 109.5 . . ?
C00G C00K H00F 109.5 . . ?
C00G C00K H00G 109.5 . . ?
H00D C00K H00F 109.5 . . ?
H00D C00K H00G 109.5 . . ?
H00F C00K H00G 109.5 . . ?
O00D C00L C00J 109.27(14) . . ?
O00D C00L C00S 110.05(14) . . ?
O00D C00L C011 105.34(14) . . ?
C00J C00L C00S 110.77(15) . . ?
C00J C00L C011 110.46(16) . . ?
C011 C00L C00S 110.81(17) . . ?
C00H C00M H00J 109.0 . . ?
C00H C00M H00K 109.0 . . ?
C00H C00M C00N 112.93(15) . . ?
H00J C00M H00K 107.8 . . ?
C00N C00M H00J 109.0 . . ?
C00N C00M H00K 109.0 . . ?
C00E C00N C00M 111.15(14) . . ?
C00E C00N H00L 109.4 . . ?
C00E C00N H00M 109.4 . . ?
C00M C00N H00L 109.4 . . ?
C00M C00N H00M 109.4 . . ?
H00L C00N H00M 108.0 . . ?
Rh01 C00O H00O 114.4 . . ?
C00H C00O Rh01 69.08(10) . . ?
C00H C00O H00O 114.4 . . ?
C00H C00O C00X 123.36(16) . . ?
C00X C00O Rh01 113.22(12) . . ?
C00X C00O H00O 114.4 . . ?
C00F C00P H00N 109.5 . . ?
C00F C00P H00P 109.5 . . ?
C00F C00P H00Q 109.5 . . ?
H00N C00P H00P 109.5 . . ?
H00N C00P H00Q 109.5 . . ?
H00P C00P H00Q 109.5 . . ?
C00G C00Q H00R 109.5 . . ?
C00G C00Q H00S 109.5 . . ?
C00G C00Q H00T 109.5 . . ?
H00R C00Q H00S 109.5 . . ?
H00R C00Q H00T 109.5 . . ?
H00S C00Q H00T 109.5 . . ?
C00I C00R H00U 109.1 . . ?
C00I C00R H00V 109.1 . . ?
C00I C00R C00X 112.39(15) . . ?
H00U C00R H00V 107.9 . . ?
C00X C00R H00U 109.1 . . ?
C00X C00R H00V 109.1 . . ?
C00L C00S H00W 109.5 . . ?
C00L C00S H00X 109.5 . . ?
C00L C00S H00Y 109.5 . . ?
H00W C00S H00X 109.5 . . ?
H00W C00S H00Y 109.5 . . ?
H00X C00S H00Y 109.5 . . ?
P006 C00T H00Z 109.5 . . ?
P006 C00T H 109.5 . . ?
P006 C00T HA 109.5 . . ?
H00Z C00T H 109.5 . . ?
H00Z C00T HA 109.5 . . ?
H C00T HA 109.5 . . ?
P005 C00U H00 109.5 . . ?
P005 C00U HB 109.5 . . ?
P005 C00U HC 109.5 . . ?
H00 C00U HB 109.5 . . ?
H00 C00U HC 109.5 . . ?
HB C00U HC 109.5 . . ?
P005 C00V H1 109.5 . . ?
P005 C00V HD 109.5 . . ?
P005 C00V HE 109.5 . . ?
H1 C00V HD 109.5 . . ?
H1 C00V HE 109.5 . . ?
HD C00V HE 109.5 . . ?
C00F C00W H2 109.5 . . ?
C00F C00W HF 109.5 . . ?
C00F C00W HG 109.5 . . ?
H2 C00W HF 109.5 . . ?
H2 C00W HG 109.5 . . ?
HF C00W HG 109.5 . . ?
C00O C00X C00R 111.77(15) . . ?
C00O C00X H3 109.3 . . ?
C00O C00X HH 109.3 . . ?
C00R C00X H3 109.3 . . ?
C00R C00X HH 109.3 . . ?
H3 C00X HH 107.9 . . ?
P005 C00Y H4 109.5 . . ?
P005 C00Y HI 109.5 . . ?
P005 C00Y HJ 109.5 . . ?
H4 C00Y HI 109.5 . . ?
H4 C00Y HJ 109.5 . . ?
HI C00Y HJ 109.5 . . ?
C00F C00Z H5 109.5 . . ?
C00F C00Z HK 109.5 . . ?
C00F C00Z HL 109.5 . . ?
H5 C00Z HK 109.5 . . ?
H5 C00Z HL 109.5 . . ?
HK C00Z HL 109.5 . . ?
O00C C010 C015 106.41(15) . . ?
O00C C010 C016 111.33(19) . . ?
O00C C010 C017 108.00(18) . . ?
C015 C010 C017 108.3(2) . . ?
C016 C010 C015 112.1(2) . . ?
C016 C010 C017 110.5(2) . . ?
C00L C011 H01A 109.5 . . ?
C00L C011 H01B 109.5 . . ?
C00L C011 H01C 109.5 . . ?
H01A C011 H01B 109.5 . . ?
H01A C011 H01C 109.5 . . ?
H01B C011 H01C 109.5 . . ?
C00G C012 H01D 109.5 . . ?
C00G C012 H01E 109.5 . . ?
C00G C012 H01F 109.5 . . ?
H01D C012 H01E 109.5 . . ?
H01D C012 H01F 109.5 . . ?
H01E C012 H01F 109.5 . . ?
P006 C013 H01G 109.5 . . ?
P006 C013 H01H 109.5 . . ?
P006 C013 H01I 109.5 . . ?
H01G C013 H01H 109.5 . . ?
H01G C013 H01I 109.5 . . ?
H01H C013 H01I 109.5 . . ?
P006 C014 H01J 109.5 . . ?
P006 C014 H01K 109.5 . . ?
P006 C014 H01L 109.5 . . ?
H01J C014 H01K 109.5 . . ?
H01J C014 H01L 109.5 . . ?
H01K C014 H01L 109.5 . . ?
C010 C015 H01M 109.5 . . ?
C010 C015 H01N 109.5 . . ?
C010 C015 H01O 109.5 . . ?
H01M C015 H01N 109.5 . . ?
H01M C015 H01O 109.5 . . ?
H01N C015 H01O 109.5 . . ?
C010 C016 H01P 109.5 . . ?
C010 C016 H01Q 109.5 . . ?
C010 C016 H01R 109.5 . . ?
H01P C016 H01Q 109.5 . . ?
H01P C016 H01R 109.5 . . ?
H01Q C016 H01R 109.5 . . ?
C010 C017 H01S 109.5 . . ?
C010 C017 H01T 109.5 . . ?
C010 C017 H01U 109.5 . . ?
H01S C017 H01T 109.5 . . ?
H01S C017 H01U 109.5 . . ?
H01T C017 H01U 109.5 . . ?

loop_
_geom_bond_atom_site_label_1
_geom_bond_atom_site_label_2
_geom_bond_distance
_geom_bond_site_symmetry_2
_geom_bond_publ_flag
Rh01 Rh02 2.73981(19) . ?
Rh01 O008 2.0986(11) . ?
Rh01 O009 2.1153(11) . ?
Rh01 C00E 2.0919(16) . ?
Rh01 C00H 2.0715(16) . ?
Rh01 C00I 2.0780(16) . ?
Rh01 C00O 2.1068(17) . ?
Rh02 P005 2.1685(4) . ?
Rh02 P006 2.1830(4) . ?
Rh02 O008 2.1535(11) . ?
Rh02 O009 2.1788(11) . ?
Si03 O007 1.6342(11) . ?
Si03 O008 1.6104(12) . ?
Si03 O00C 1.6217(13) . ?
Si03 O00D 1.6279(12) . ?
Si04 O007 1.6357(11) . ?
Si04 O009 1.6073(12) . ?
Si04 O00A 1.6243(12) . ?
Si04 O00B 1.6314(11) . ?
P005 C00U 1.831(2) . ?
P005 C00V 1.825(2) . ?
P005 C00Y 1.827(2) . ?
P006 C00T 1.8292(19) . ?
P006 C013 1.828(2) . ?
P006 C014 1.821(2) . ?
O00A C00F 1.4508(19) . ?
O00B C00G 1.4351(19) . ?
O00C C010 1.415(2) . ?
O00D C00L 1.4378(19) . ?
C00E H00E 0.9800 . ?
C00E C00I 1.404(3) . ?
C00E C00N 1.524(3) . ?
C00F C00P 1.507(2) . ?
C00F C00W 1.513(3) . ?
C00F C00Z 1.520(3) . ?
C00G C00K 1.521(2) . ?
C00G C00Q 1.532(3) . ?
C00G C012 1.525(2) . ?
C00H H00H 0.9800 . ?
C00H C00M 1.508(3) . ?
C00H C00O 1.399(3) . ?
C00I H00I 0.9800 . ?
C00I C00R 1.513(3) . ?
C00J H00A 0.9600 . ?
C00J H00B 0.9600 . ?
C00J H00C 0.9600 . ?
C00J C00L 1.519(3) . ?
C00K H00D 0.9600 . ?
C00K H00F 0.9600 . ?
C00K H00G 0.9600 . ?
C00L C00S 1.522(3) . ?
C00L C011 1.520(3) . ?
C00M H00J 0.9700 . ?
C00M H00K 0.9700 . ?
C00M C00N 1.541(3) . ?
C00N H00L 0.9700 . ?
C00N H00M 0.9700 . ?
C00O H00O 0.9800 . ?
C00O C00X 1.523(2) . ?
C00P H00N 0.9600 . ?
C00P H00P 0.9600 . ?
C00P H00Q 0.9600 . ?
C00Q H00R 0.9600 . ?
C00Q H00S 0.9600 . ?
C00Q H00T 0.9600 . ?
C00R H00U 0.9700 . ?
C00R H00V 0.9700 . ?
C00R C00X 1.535(3) . ?
C00S H00W 0.9600 . ?
C00S H00X 0.9600 . ?
C00S H00Y 0.9600 . ?
C00T H00Z 0.9600 . ?
C00T H 0.9600 . ?
C00T HA 0.9600 . ?
C00U H00 0.9600 . ?
C00U HB 0.9600 . ?
C00U HC 0.9600 . ?
C00V H1 0.9600 . ?
C00V HD 0.9600 . ?
C00V HE 0.9600 . ?
C00W H2 0.9600 . ?
C00W HF 0.9600 . ?
C00W HG 0.9600 . ?
C00X H3 0.9700 . ?
C00X HH 0.9700 . ?
C00Y H4 0.9600 . ?
C00Y HI 0.9600 . ?
C00Y HJ 0.9600 . ?
C00Z H5 0.9600 . ?
C00Z HK 0.9600 . ?
C00Z HL 0.9600 . ?
C010 C015 1.514(3) . ?
C010 C016 1.486(3) . ?
C010 C017 1.547(4) . ?
C011 H01A 0.9600 . ?
C011 H01B 0.9600 . ?
C011 H01C 0.9600 . ?
C012 H01D 0.9600 . ?
C012 H01E 0.9600 . ?
C012 H01F 0.9600 . ?
C013 H01G 0.9600 . ?
C013 H01H 0.9600 . ?
C013 H01I 0.9600 . ?
C014 H01J 0.9600 . ?
C014 H01K 0.9600 . ?
C014 H01L 0.9600 . ?
C015 H01M 0.9600 . ?
C015 H01N 0.9600 . ?
C015 H01O 0.9600 . ?
C016 H01P 0.9600 . ?
C016 H01Q 0.9600 . ?
C016 H01R 0.9600 . ?
C017 H01S 0.9600 . ?
C017 H01T 0.9600 . ?
C017 H01U 0.9600 . ?

loop_
_geom_torsion_atom_site_label_1
_geom_torsion_atom_site_label_2
_geom_torsion_atom_site_label_3
_geom_torsion_atom_site_label_4
_geom_torsion
_geom_torsion_site_symmetry_1
_geom_torsion_site_symmetry_2
_geom_torsion_site_symmetry_3
_geom_torsion_site_symmetry_4
_geom_torsion_publ_flag
Rh01 C00E C00I C00R 103.94(17) . . . . ?
Rh01 C00E C00N C00M 11.7(2) . . . . ?
Rh01 C00H C00M C00N 32.8(2) . . . . ?
Rh01 C00H C00O C00X -104.69(16) . . . . ?
Rh01 C00I C00R C00X 30.9(2) . . . . ?
Rh01 C00O C00X C00R 13.3(2) . . . . ?
Si03 O00C C010 C015 -161.68(17) . . . . ?
Si03 O00C C010 C016 75.9(3) . . . . ?
Si03 O00C C010 C017 -45.6(3) . . . . ?
Si03 O00D C00L C00J 64.9(2) . . . . ?
Si03 O00D C00L C00S -57.0(2) . . . . ?
Si03 O00D C00L C011 -176.45(15) . . . . ?
Si04 O00A C00F C00P -55.2(2) . . . . ?
Si04 O00A C00F C00W -174.15(14) . . . . ?
Si04 O00A C00F C00Z 67.0(2) . . . . ?
Si04 O00B C00G C00K -76.16(19) . . . . ?
Si04 O00B C00G C00Q 46.0(2) . . . . ?
Si04 O00B C00G C012 164.30(13) . . . . ?
O007 Si03 O008 Rh01 -48.68(9) . . . . ?
O007 Si03 O008 Rh02 45.09(8) . . . . ?
O007 Si03 O00C C010 -144.70(19) . . . . ?
O007 Si03 O00D C00L -5.75(18) . . . . ?
O007 Si04 O009 Rh01 48.10(8) . . . . ?
O007 Si04 O009 Rh02 -44.57(8) . . . . ?
O007 Si04 O00A C00F -23.23(17) . . . . ?
O007 Si04 O00B C00G -70.68(16) . . . . ?
O008 Si03 O007 Si04 9.73(11) . . . . ?
O008 Si03 O00C C010 96.2(2) . . . . ?
O008 Si03 O00D C00L 117.30(16) . . . . ?
O009 Si04 O007 Si03 -9.60(11) . . . . ?
O009 Si04 O00A C00F 100.78(15) . . . . ?
O009 Si04 O00B C00G 169.99(14) . . . . ?
O00A Si04 O007 Si03 116.33(10) . . . . ?
O00A Si04 O009 Rh01 -75.59(8) . . . . ?
O00A Si04 O009 Rh02 -168.25(6) . . . . ?
O00A Si04 O00B C00G 48.37(16) . . . . ?
O00B Si04 O007 Si03 -126.36(9) . . . . ?
O00B Si04 O009 Rh01 167.21(6) . . . . ?
O00B Si04 O009 Rh02 74.55(7) . . . . ?
O00B Si04 O00A C00F -142.46(15) . . . . ?
O00C Si03 O007 Si04 -109.28(10) . . . . ?
O00C Si03 O008 Rh01 66.71(9) . . . . ?
O00C Si03 O008 Rh02 160.47(6) . . . . ?
O00C Si03 O00D C00L -120.55(16) . . . . ?
O00D Si03 O007 Si04 132.84(9) . . . . ?
O00D Si03 O008 Rh01 -171.70(6) . . . . ?
O00D Si03 O008 Rh02 -77.93(8) . . . . ?
O00D Si03 O00C C010 -26.1(2) . . . . ?
C00E C00I C00R C00X -50.2(2) . . . . ?
C00H C00M C00N C00E -29.1(2) . . . . ?
C00H C00O C00X C00R 92.7(2) . . . . ?
C00I C00E C00N C00M 92.2(2) . . . . ?
C00I C00R C00X C00O -28.6(2) . . . . ?
C00M C00H C00O Rh01 102.82(17) . . . . ?
C00M C00H C00O C00X -1.9(3) . . . . ?
C00N C00E C00I Rh01 -104.82(16) . . . . ?
C00N C00E C00I C00R -0.9(3) . . . . ?
C00O C00H C00M C00N -48.9(2) . . . . ?
